data_4070318
loop_
_publ_author_name
'Dietrich, H. Martin'
'T\"ornroos, Karl W.'
'Herdtweck, Eberhardt'
'Anwander, Reiner'

_publ_section_title
;
 Tetramethylaluminate and Tetramethylgallate Coordination in Rare-Earth
 Metal Half-Sandwich and Metallocene Complexes
;
_journal_issue 23
_journal_name_full Organometallics
_journal_page_first 6739
_journal_paper_doi 10.1021/om9007168
_journal_volume 28
_journal_year 2009
_chemical_formula_moiety 'C18 H39 Ga2 Y'
_chemical_formula_sum 'C18 H39 Ga2 Y'
_chemical_formula_weight 483.84
_chemical_name_systematic
; 
 ? 
;
_space_group_IT_number 61
_symmetry_cell_setting orthorhombic
_symmetry_space_group_name_Hall '-P 2ac 2ab'
_symmetry_space_group_name_H-M 'P b c a'
_atom_sites_solution_hydrogens geom
_atom_sites_solution_primary direct
_atom_sites_solution_secondary difmap
_audit_creation_method SHELXL-97
_cell_angle_alpha 90.00
_cell_angle_beta 90.00
_cell_angle_gamma 90.00
_cell_formula_units_Z 8
_cell_length_a 17.1263(9)
_cell_length_b 14.3338(8)
_cell_length_c 18.0172(9)
_cell_measurement_reflns_used 16849
_cell_measurement_temperature 153(2)
_cell_measurement_theta_max 28.51
_cell_measurement_theta_min 2.17
_cell_volume 4423.0(4)
_computing_cell_refinement
;
Bruker (2004). SAINT, version 6.45a, Bruker AXS Inc., Madison, 
Wisconsin, USA.
;
_computing_data_collection
;
Bruker (1999). SMART, version 5.054, Bruker AXS Inc., Madison, 
Wisconsin, USA.
;
_computing_data_reduction
;
Bruker (2004). SAINT, version 6.45a, Bruker AXS Inc., Madison, 
Wisconsin, USA.
;
_computing_molecular_graphics
;
Brandenburg, K. (2007). DIAMOND. Version 3.1. Crystal Impact GbR, Bonn, 
Germany.
;
_computing_publication_material
;
Bruker AXS (2003). SHELXTL. Version 6.14. Bruker AXS Inc., Madison, 
Wisconsin, USA.
;
_computing_structure_refinement
;
Sheldrick, G. M. (2008). Acta Crystallographica, A64, 112-122.
;
_computing_structure_solution
;     
Sheldrick, G. M. (2008). Acta Crystallographica, A64, 112-122.
;
_diffrn_ambient_temperature 153(2)
_diffrn_detector_area_resol_mean '48 \um'
_diffrn_measured_fraction_theta_full 0.999
_diffrn_measured_fraction_theta_max 0.999
_diffrn_measurement_device_type 'Bruker-AXS SMART 2K CCD'
_diffrn_measurement_method 'omega scans'
_diffrn_radiation_monochromator graphite
_diffrn_radiation_source 'normal-focus sealed tube'
_diffrn_radiation_type MoK\a
_diffrn_radiation_wavelength 0.71073
_diffrn_reflns_av_R_equivalents 0.0332
_diffrn_reflns_av_sigmaI/netI 0.0147
_diffrn_reflns_limit_h_max 22
_diffrn_reflns_limit_h_min -22
_diffrn_reflns_limit_k_max 19
_diffrn_reflns_limit_k_min -19
_diffrn_reflns_limit_l_max 24
_diffrn_reflns_limit_l_min -24
_diffrn_reflns_number 64406
_diffrn_reflns_theta_full 28.53
_diffrn_reflns_theta_max 28.53
_diffrn_reflns_theta_min 2.17
_diffrn_standards_decay_% 0
_diffrn_standards_interval_count 1
_diffrn_standards_interval_time 28h
_diffrn_standards_number 1004
_exptl_absorpt_coefficient_mu 5.016
_exptl_absorpt_correction_T_max 0.55644
_exptl_absorpt_correction_T_min 0.20085
_exptl_absorpt_correction_type numerical
_exptl_absorpt_process_details
;
Bruker AXS (2003). SHELXTL. Version 6.14. 
Bruker AXS Inc., Madison, Wisconsin, USA. 
;
_exptl_crystal_colour colourless
_exptl_crystal_density_diffrn 1.453
_exptl_crystal_density_method 'not measured'
_exptl_crystal_description prism
_exptl_crystal_F_000 1984
_exptl_crystal_size_max 0.38
_exptl_crystal_size_mid 0.166
_exptl_crystal_size_min 0.126
_refine_diff_density_max 0.406
_refine_diff_density_min -0.479
_refine_diff_density_rms 0.067
_refine_ls_extinction_coef 0.00042(5)
_refine_ls_extinction_expression Fc^*^=kFc[1+0.001xFc^2^\l^3^/sin(2\q)]^-1/4^
_refine_ls_extinction_method SHELXL
_refine_ls_goodness_of_fit_ref 1.048
_refine_ls_hydrogen_treatment constr
_refine_ls_matrix_type full
_refine_ls_number_parameters 204
_refine_ls_number_reflns 5606
_refine_ls_number_restraints 0
_refine_ls_restrained_S_all 1.048
_refine_ls_R_factor_all 0.0324
_refine_ls_R_factor_gt 0.0217
_refine_ls_shift/su_max 0.001
_refine_ls_shift/su_mean 0.000
_refine_ls_structure_factor_coef Fsqd
_refine_ls_weighting_details 'calc w=1/[\s^2^(Fo^2^)+(0.0279P)^2^+3.1153P] where P=(Fo^2^+2Fc^2^)/3'
_refine_ls_weighting_scheme calc
_refine_ls_wR_factor_gt 0.0540
_refine_ls_wR_factor_ref 0.0591
_reflns_number_gt 4690
_reflns_number_total 5606
_reflns_threshold_expression I>2\s(I)
_cod_data_source_file om9007168_si_002.cif
_cod_data_source_block Compound2
_cod_database_code 4070318

loop_
_symmetry_equiv_pos_as_xyz
'x, y, z'
'-x+1/2, -y, z+1/2'
'-x, y+1/2, -z+1/2'
'x+1/2, -y+1/2, -z'
'-x, -y, -z'
'x-1/2, y, -z-1/2'
'x, -y-1/2, z-1/2'
'-x-1/2, y-1/2, z'

loop_
_atom_site_label
_atom_site_type_symbol
_atom_site_fract_x
_atom_site_fract_y
_atom_site_fract_z
_atom_site_U_iso_or_equiv
_atom_site_adp_type
_atom_site_occupancy
_atom_site_symmetry_multiplicity
_atom_site_calc_flag
_atom_site_refinement_flags
Y Y 0.020282(10) 0.706848(12) 0.348200(10) 0.02097(5) Uani 1 1 d .
Ga1 Ga 0.172000(13) 0.782689(17) 0.417777(13) 0.02959(6) Uani 1 1 d .
Ga2 Ga -0.117503(13) 0.817075(16) 0.380735(13) 0.02935(6) Uani 1 1 d .
C1 C 0.09225(12) 0.69453(15) 0.47211(11) 0.0299(4) Uani 1 1 d .
H1A H 0.1154 0.6718 0.5184 0.045 Uiso 1 1 calc R
H1B H 0.0797 0.6415 0.4400 0.045 Uiso 1 1 calc R
H1C H 0.0444 0.7293 0.4833 0.045 Uiso 1 1 calc R
C2 C 0.12575(13) 0.82552(15) 0.31486(12) 0.0333(4) Uani 1 1 d .
H2A H 0.0787 0.8630 0.3232 0.050 Uiso 1 1 calc R
H2B H 0.1124 0.7705 0.2852 0.050 Uiso 1 1 calc R
H2C H 0.1647 0.8629 0.2883 0.050 Uiso 1 1 calc R
C3 C 0.17946(14) 0.89696(18) 0.47943(15) 0.0445(6) Uani 1 1 d .
H3A H 0.2297 0.9276 0.4703 0.067 Uiso 1 1 calc R
H3B H 0.1755 0.8801 0.5320 0.067 Uiso 1 1 calc R
H3C H 0.1369 0.9396 0.4664 0.067 Uiso 1 1 calc R
C4 C 0.27212(13) 0.71664(18) 0.40053(14) 0.0410(5) Uani 1 1 d .
H4A H 0.3137 0.7624 0.3923 0.061 Uiso 1 1 calc R
H4B H 0.2673 0.6765 0.3568 0.061 Uiso 1 1 calc R
H4C H 0.2848 0.6784 0.4440 0.061 Uiso 1 1 calc R
C5 C -0.11221(13) 0.68296(15) 0.42552(13) 0.0360(5) Uani 1 1 d .
H5A H -0.1292 0.6847 0.4774 0.054 Uiso 1 1 calc R
H5B H -0.0584 0.6599 0.4229 0.054 Uiso 1 1 calc R
H5C H -0.1465 0.6414 0.3972 0.054 Uiso 1 1 calc R
C6 C -0.07796(13) 0.81443(15) 0.27098(12) 0.0329(4) Uani 1 1 d .
H6A H -0.1130 0.7757 0.2410 0.049 Uiso 1 1 calc R
H6B H -0.0251 0.7883 0.2694 0.049 Uiso 1 1 calc R
H6C H -0.0772 0.8780 0.2511 0.049 Uiso 1 1 calc R
C7 C -0.04070(14) 0.89533(17) 0.43592(14) 0.0415(5) Uani 1 1 d .
H7A H -0.0391 0.9579 0.4141 0.062 Uiso 1 1 calc R
H7B H 0.0112 0.8668 0.4327 0.062 Uiso 1 1 calc R
H7C H -0.0564 0.8997 0.4881 0.062 Uiso 1 1 calc R
C8 C -0.22723(13) 0.8581(2) 0.37850(16) 0.0474(6) Uani 1 1 d .
H8A H -0.2367 0.9018 0.4194 0.071 Uiso 1 1 calc R
H8B H -0.2616 0.8038 0.3839 0.071 Uiso 1 1 calc R
H8C H -0.2380 0.8891 0.3311 0.071 Uiso 1 1 calc R
C9 C 0.00513(12) 0.52666(13) 0.32778(12) 0.0284(4) Uani 1 1 d .
C10 C 0.08660(12) 0.54424(14) 0.31930(12) 0.0291(4) Uani 1 1 d .
C11 C 0.09657(11) 0.59716(14) 0.25421(11) 0.0280(4) Uani 1 1 d .
C12 C 0.02209(11) 0.61378(13) 0.22237(11) 0.0262(4) Uani 1 1 d .
C13 C -0.03451(11) 0.56996(13) 0.26784(11) 0.0257(4) Uani 1 1 d .
C14 C -0.03009(17) 0.46169(16) 0.38441(14) 0.0458(6) Uani 1 1 d .
H14A H -0.0197 0.3969 0.3700 0.069 Uiso 1 1 calc R
H14B H -0.0866 0.4719 0.3869 0.069 Uiso 1 1 calc R
H14C H -0.0068 0.4739 0.4332 0.069 Uiso 1 1 calc R
C15 C 0.15062(15) 0.50017(18) 0.36451(15) 0.0472(6) Uani 1 1 d .
H15A H 0.1685 0.4431 0.3399 0.071 Uiso 1 1 calc R
H15B H 0.1307 0.4848 0.4140 0.071 Uiso 1 1 calc R
H15C H 0.1943 0.5439 0.3691 0.071 Uiso 1 1 calc R
C16 C 0.17342(13) 0.6199(2) 0.21724(15) 0.0473(6) Uani 1 1 d .
H16A H 0.1933 0.5643 0.1918 0.071 Uiso 1 1 calc R
H16B H 0.2112 0.6399 0.2549 0.071 Uiso 1 1 calc R
H16C H 0.1657 0.6701 0.1811 0.071 Uiso 1 1 calc R
C17 C 0.00741(16) 0.65844(17) 0.14814(12) 0.0411(5) Uani 1 1 d .
H17A H 0.0225 0.6151 0.1086 0.062 Uiso 1 1 calc R
H17B H 0.0384 0.7157 0.1440 0.062 Uiso 1 1 calc R
H17C H -0.0482 0.6736 0.1435 0.062 Uiso 1 1 calc R
C18 C -0.12080(12) 0.56492(16) 0.25160(15) 0.0400(5) Uani 1 1 d .
H18A H -0.1287 0.5441 0.2003 0.060 Uiso 1 1 calc R
H18B H -0.1442 0.6268 0.2582 0.060 Uiso 1 1 calc R
H18C H -0.1456 0.5206 0.2857 0.060 Uiso 1 1 calc R

loop_
_atom_site_aniso_label
_atom_site_aniso_U_11
_atom_site_aniso_U_22
_atom_site_aniso_U_33
_atom_site_aniso_U_23
_atom_site_aniso_U_13
_atom_site_aniso_U_12
Y 0.02309(9) 0.01944(9) 0.02039(9) 0.00109(6) 0.00153(6) 0.00067(6)
Ga1 0.02543(11) 0.03310(13) 0.03025(12) -0.00590(9) 0.00358(9) -0.00347(9)
Ga2 0.02782(11) 0.02824(12) 0.03200(12) -0.00226(9) 0.00188(9) 0.00653(9)
C1 0.0318(10) 0.0362(11) 0.0217(9) 0.0010(8) -0.0012(8) 0.0003(8)
C2 0.0362(11) 0.0285(10) 0.0353(11) 0.0046(9) 0.0083(9) -0.0059(9)
C3 0.0359(12) 0.0463(14) 0.0514(14) -0.0196(12) 0.0051(11) -0.0069(10)
C4 0.0288(11) 0.0513(14) 0.0428(13) -0.0111(11) 0.0023(9) 0.0006(10)
C5 0.0352(11) 0.0334(11) 0.0395(12) 0.0031(9) 0.0138(9) 0.0008(9)
C6 0.0405(12) 0.0285(10) 0.0297(10) 0.0022(8) -0.0020(9) 0.0073(9)
C7 0.0437(13) 0.0384(12) 0.0425(13) -0.0072(10) -0.0049(10) 0.0039(10)
C8 0.0316(12) 0.0544(16) 0.0562(15) -0.0049(13) -0.0013(11) 0.0112(11)
C9 0.0364(10) 0.0194(9) 0.0295(10) -0.0007(7) 0.0009(8) 0.0014(8)
C10 0.0307(10) 0.0230(9) 0.0338(10) -0.0061(8) -0.0072(8) 0.0074(8)
C11 0.0244(9) 0.0275(10) 0.0320(10) -0.0080(8) 0.0045(8) 0.0030(8)
C12 0.0306(10) 0.0245(9) 0.0235(9) -0.0042(7) -0.0004(8) 0.0040(8)
C13 0.0259(9) 0.0196(9) 0.0317(10) -0.0047(7) -0.0016(8) 0.0015(7)
C14 0.0690(17) 0.0234(11) 0.0450(14) 0.0046(10) 0.0106(12) -0.0023(11)
C15 0.0516(14) 0.0369(13) 0.0530(15) -0.0111(11) -0.0237(12) 0.0205(11)
C16 0.0306(11) 0.0545(15) 0.0569(15) -0.0179(13) 0.0166(11) -0.0028(10)
C17 0.0612(15) 0.0382(12) 0.0239(10) -0.0011(9) -0.0002(10) 0.0095(11)
C18 0.0272(10) 0.0315(11) 0.0614(15) -0.0117(11) -0.0071(10) 0.0001(9)

loop_
_atom_type_symbol
_atom_type_description
_atom_type_scat_dispersion_real
_atom_type_scat_dispersion_imag
_atom_type_scat_source
C C 0.0033 0.0016 'International Tables Vol C Tables 4.2.6.8 and 6.1.1.4'
H H 0.0000 0.0000 'International Tables Vol C Tables 4.2.6.8 and 6.1.1.4'
Ga Ga 0.2307 1.6083 'International Tables Vol C Tables 4.2.6.8 and 6.1.1.4'
Y Y -2.7962 3.5667 'International Tables Vol C Tables 4.2.6.8 and 6.1.1.4'

loop_
_geom_angle_atom_site_label_1
_geom_angle_atom_site_label_2
_geom_angle_atom_site_label_3
_geom_angle
C13 Y C9 31.45(6)
C13 Y C12 31.33(6)
C9 Y C12 51.73(6)
C13 Y C10 51.92(6)
C9 Y C10 31.42(6)
C12 Y C10 51.56(6)
C13 Y C11 51.57(6)
C9 Y C11 51.37(6)
C12 Y C11 31.14(6)
C10 Y C11 30.80(6)
C13 Y Ga2 103.23(4)
C9 Y Ga2 118.99(5)
C12 Y Ga2 117.39(4)
C10 Y Ga2 150.40(5)
C11 Y Ga2 148.45(4)
C13 Y Ga1 142.45(4)
C9 Y Ga1 119.20(5)
C12 Y Ga1 121.29(4)
C10 Y Ga1 91.66(4)
C11 Y Ga1 93.06(4)
Ga2 Y Ga1 114.302(9)
C4 Ga1 C3 115.23(10)
C4 Ga1 C1 110.35(10)
C3 Ga1 C1 106.11(9)
C4 Ga1 C2 109.03(10)
C3 Ga1 C2 106.04(10)
C1 Ga1 C2 109.91(8)
C4 Ga1 Y 119.78(7)
C3 Ga1 Y 124.98(7)
C1 Ga1 Y 55.24(5)
C2 Ga1 Y 55.13(6)
C8 Ga2 C7 118.14(11)
C8 Ga2 C5 108.93(11)
C7 Ga2 C5 107.26(10)
C8 Ga2 C6 107.17(10)
C7 Ga2 C6 105.56(10)
C5 Ga2 C6 109.57(8)
C8 Ga2 Y 159.23(8)
C7 Ga2 Y 82.56(7)
C5 Ga2 Y 62.67(6)
C6 Ga2 Y 62.31(6)
Ga1 C1 H1A 109.5
Ga1 C1 H1B 109.5
H1A C1 H1B 109.5
Ga1 C1 H1C 109.5
H1A C1 H1C 109.5
H1B C1 H1C 109.5
Ga1 C2 H2A 109.5
Ga1 C2 H2B 109.5
H2A C2 H2B 109.5
Ga1 C2 H2C 109.5
H2A C2 H2C 109.5
H2B C2 H2C 109.5
Ga1 C3 H3A 109.5
Ga1 C3 H3B 109.5
H3A C3 H3B 109.5
Ga1 C3 H3C 109.5
H3A C3 H3C 109.5
H3B C3 H3C 109.5
Ga1 C4 H4A 109.5
Ga1 C4 H4B 109.5
H4A C4 H4B 109.5
Ga1 C4 H4C 109.5
H4A C4 H4C 109.5
H4B C4 H4C 109.5
Ga2 C5 H5A 109.5
Ga2 C5 H5B 109.5
H5A C5 H5B 109.5
Ga2 C5 H5C 109.5
H5A C5 H5C 109.5
H5B C5 H5C 109.5
Ga2 C6 H6A 109.5
Ga2 C6 H6B 109.5
H6A C6 H6B 109.5
Ga2 C6 H6C 109.5
H6A C6 H6C 109.5
H6B C6 H6C 109.5
Ga2 C7 H7A 109.5
Ga2 C7 H7B 109.5
H7A C7 H7B 109.5
Ga2 C7 H7C 109.5
H7A C7 H7C 109.5
H7B C7 H7C 109.5
Ga2 C8 H8A 109.5
Ga2 C8 H8B 109.5
H8A C8 H8B 109.5
Ga2 C8 H8C 109.5
H8A C8 H8C 109.5
H8B C8 H8C 109.5
C13 C9 C10 108.02(18)
C13 C9 C14 126.5(2)
C10 C9 C14 125.0(2)
C13 C9 Y 73.93(11)
C10 C9 Y 75.18(11)
C14 C9 Y 123.59(14)
C11 C10 C9 107.65(17)
C11 C10 C15 126.1(2)
C9 C10 C15 125.5(2)
C11 C10 Y 74.99(11)
C9 C10 Y 73.41(11)
C15 C10 Y 125.18(14)
C10 C11 C12 108.57(17)
C10 C11 C16 126.1(2)
C12 C11 C16 124.7(2)
C10 C11 Y 74.21(11)
C12 C11 Y 73.50(11)
C16 C11 Y 125.63(14)
C13 C12 C11 107.88(17)
C13 C12 C17 126.08(19)
C11 C12 C17 125.55(19)
C13 C12 Y 73.64(11)
C11 C12 Y 75.36(11)
C17 C12 Y 123.26(14)
C12 C13 C9 107.87(17)
C12 C13 C18 125.43(19)
C9 C13 C18 126.6(2)
C12 C13 Y 75.03(11)
C9 C13 Y 74.62(11)
C18 C13 Y 119.69(13)
C9 C14 H14A 109.5
C9 C14 H14B 109.5
H14A C14 H14B 109.5
C9 C14 H14C 109.5
H14A C14 H14C 109.5
H14B C14 H14C 109.5
C10 C15 H15A 109.5
C10 C15 H15B 109.5
H15A C15 H15B 109.5
C10 C15 H15C 109.5
H15A C15 H15C 109.5
H15B C15 H15C 109.5
C11 C16 H16A 109.5
C11 C16 H16B 109.5
H16A C16 H16B 109.5
C11 C16 H16C 109.5
H16A C16 H16C 109.5
H16B C16 H16C 109.5
C12 C17 H17A 109.5
C12 C17 H17B 109.5
H17A C17 H17B 109.5
C12 C17 H17C 109.5
H17A C17 H17C 109.5
H17B C17 H17C 109.5
C13 C18 H18A 109.5
C13 C18 H18B 109.5
H18A C18 H18B 109.5
C13 C18 H18C 109.5
H18A C18 H18C 109.5
H18B C18 H18C 109.5

loop_
_geom_bond_atom_site_label_1
_geom_bond_atom_site_label_2
_geom_bond_distance
Y C13 2.6129(19)
Y C9 2.6217(19)
Y C12 2.6307(19)
Y C10 2.6446(19)
Y C11 2.6545(19)
Y Ga2 2.8997(3)
Y Ga1 3.0830(3)
Ga1 C4 1.983(2)
Ga1 C3 1.983(2)
Ga1 C1 2.103(2)
Ga1 C2 2.108(2)
Ga2 C8 1.969(2)
Ga2 C7 1.994(2)
Ga2 C5 2.087(2)
Ga2 C6 2.091(2)
C1 H1A 0.9800
C1 H1B 0.9800
C1 H1C 0.9800
C2 H2A 0.9800
C2 H2B 0.9800
C2 H2C 0.9800
C3 H3A 0.9800
C3 H3B 0.9800
C3 H3C 0.9800
C4 H4A 0.9800
C4 H4B 0.9800
C4 H4C 0.9800
C5 H5A 0.9800
C5 H5B 0.9800
C5 H5C 0.9800
C6 H6A 0.9800
C6 H6B 0.9800
C6 H6C 0.9800
C7 H7A 0.9800
C7 H7B 0.9800
C7 H7C 0.9800
C8 H8A 0.9800
C8 H8B 0.9800
C8 H8C 0.9800
C9 C13 1.419(3)
C9 C10 1.426(3)
C9 C14 1.507(3)
C10 C11 1.407(3)
C10 C15 1.505(3)
C11 C12 1.419(3)
C11 C16 1.511(3)
C12 C13 1.416(3)
C12 C17 1.504(3)
C13 C18 1.508(3)
C14 H14A 0.9800
C14 H14B 0.9800
C14 H14C 0.9800
C15 H15A 0.9800
C15 H15B 0.9800
C15 H15C 0.9800
C16 H16A 0.9800
C16 H16B 0.9800
C16 H16C 0.9800
C17 H17A 0.9800
C17 H17B 0.9800
C17 H17C 0.9800
C18 H18A 0.9800
C18 H18B 0.9800
C18 H18C 0.9800

loop_
_geom_torsion_atom_site_label_1
_geom_torsion_atom_site_label_2
_geom_torsion_atom_site_label_3
_geom_torsion_atom_site_label_4
_geom_torsion
C13 Y Ga1 C4 2.29(12)
C9 Y Ga1 C4 31.06(10)
C12 Y Ga1 C4 -29.55(10)
C10 Y Ga1 C4 15.19(10)
C11 Y Ga1 C4 -15.60(10)
Ga2 Y Ga1 C4 -179.45(9)
C13 Y Ga1 C3 -178.70(12)
C9 Y Ga1 C3 -149.93(11)
C12 Y Ga1 C3 149.46(11)
C10 Y Ga1 C3 -165.80(11)
C11 Y Ga1 C3 163.41(11)
Ga2 Y Ga1 C3 -0.44(10)
C13 Y Ga1 C1 -92.90(10)
C9 Y Ga1 C1 -64.13(9)
C12 Y Ga1 C1 -124.75(9)
C10 Y Ga1 C1 -80.00(9)
C11 Y Ga1 C1 -110.79(9)
Ga2 Y Ga1 C1 85.35(7)
C13 Y Ga1 C2 95.69(10)
C9 Y Ga1 C2 124.46(9)
C12 Y Ga1 C2 63.84(9)
C10 Y Ga1 C2 108.59(9)
C11 Y Ga1 C2 77.80(9)
Ga2 Y Ga1 C2 -86.06(7)
C13 Y Ga2 C8 -4.9(2)
C9 Y Ga2 C8 -34.3(2)
C12 Y Ga2 C8 25.0(2)
C10 Y Ga2 C8 -34.6(3)
C11 Y Ga2 C8 28.2(3)
Ga1 Y Ga2 C8 176.2(2)
C13 Y Ga2 C7 179.48(9)
C9 Y Ga2 C7 150.13(9)
C12 Y Ga2 C7 -150.57(9)
C10 Y Ga2 C7 149.79(12)
C11 Y Ga2 C7 -147.37(11)
Ga1 Y Ga2 C7 0.57(8)
C13 Y Ga2 C5 65.63(9)
C9 Y Ga2 C5 36.28(9)
C12 Y Ga2 C5 95.59(9)
C10 Y Ga2 C5 35.95(12)
C11 Y Ga2 C5 98.78(12)
Ga1 Y Ga2 C5 -113.27(8)
C13 Y Ga2 C6 -68.56(8)
C9 Y Ga2 C6 -97.91(9)
C12 Y Ga2 C6 -38.60(9)
C10 Y Ga2 C6 -98.24(12)
C11 Y Ga2 C6 -35.41(11)
Ga1 Y Ga2 C6 112.53(7)
C12 Y C9 C13 -37.31(11)
C10 Y C9 C13 -114.16(17)
C11 Y C9 C13 -77.40(12)
Ga2 Y C9 C13 66.15(12)
Ga1 Y C9 C13 -145.79(10)
C13 Y C9 C10 114.16(17)
C12 Y C9 C10 76.85(13)
C11 Y C9 C10 36.76(12)
Ga2 Y C9 C10 -179.68(10)
Ga1 Y C9 C10 -31.63(13)
C13 Y C9 C14 -123.4(2)
C12 Y C9 C14 -160.7(2)
C10 Y C9 C14 122.4(2)
C11 Y C9 C14 159.2(2)
Ga2 Y C9 C14 -57.28(19)
Ga1 Y C9 C14 90.78(18)
C13 C9 C10 C11 -0.5(2)
C14 C9 C10 C11 171.36(19)
Y C9 C10 C11 -67.76(14)
C13 C9 C10 C15 -171.05(19)
C14 C9 C10 C15 0.9(3)
Y C9 C10 C15 121.7(2)
C13 C9 C10 Y 67.22(13)
C14 C9 C10 Y -120.9(2)
C13 Y C10 C11 76.84(12)
C9 Y C10 C11 114.05(17)
C12 Y C10 C11 36.62(11)
Ga2 Y C10 C11 114.61(12)
Ga1 Y C10 C11 -93.20(11)
C13 Y C10 C9 -37.21(11)
C12 Y C10 C9 -77.43(13)
C11 Y C10 C9 -114.05(17)
Ga2 Y C10 C9 0.56(18)
Ga1 Y C10 C9 152.75(12)
C13 Y C10 C15 -159.3(2)
C9 Y C10 C15 -122.1(3)
C12 Y C10 C15 160.5(2)
C11 Y C10 C15 123.9(3)
Ga2 Y C10 C15 -121.54(18)
Ga1 Y C10 C15 30.6(2)
C9 C10 C11 C12 0.7(2)
C15 C10 C11 C12 171.10(19)
Y C10 C11 C12 -66.03(13)
C9 C10 C11 C16 -170.4(2)
C15 C10 C11 C16 0.0(3)
Y C10 C11 C16 122.9(2)
C9 C10 C11 Y 66.70(14)
C15 C10 C11 Y -122.9(2)
C13 Y C11 C10 -78.08(12)
C9 Y C11 C10 -37.54(11)
C12 Y C11 C10 -115.39(17)
Ga2 Y C11 C10 -120.88(12)
Ga1 Y C11 C10 88.09(11)
C13 Y C11 C12 37.31(11)
C9 Y C11 C12 77.85(12)
C10 Y C11 C12 115.39(17)
Ga2 Y C11 C12 -5.49(17)
Ga1 Y C11 C12 -156.51(11)
C13 Y C11 C16 158.5(2)
C9 Y C11 C16 -161.0(2)
C12 Y C11 C16 121.2(2)
C10 Y C11 C16 -123.4(2)
Ga2 Y C11 C16 115.69(18)
Ga1 Y C11 C16 -35.3(2)
C10 C11 C12 C13 -0.5(2)
C16 C11 C12 C13 170.70(19)
Y C11 C12 C13 -67.03(13)
C10 C11 C12 C17 -172.83(19)
C16 C11 C12 C17 -1.6(3)
Y C11 C12 C17 120.7(2)
C10 C11 C12 Y 66.50(14)
C16 C11 C12 Y -122.3(2)
C9 Y C12 C13 37.46(11)
C10 Y C12 C13 77.85(12)
C11 Y C12 C13 114.04(17)
Ga2 Y C12 C13 -69.19(11)
Ga1 Y C12 C13 141.80(9)
C13 Y C12 C11 -114.04(17)
C9 Y C12 C11 -76.59(13)
C10 Y C12 C11 -36.19(11)
Ga2 Y C12 C11 176.77(10)
Ga1 Y C12 C11 27.75(13)
C13 Y C12 C17 122.8(2)
C9 Y C12 C17 160.2(2)
C10 Y C12 C17 -159.4(2)
C11 Y C12 C17 -123.2(2)
Ga2 Y C12 C17 53.59(18)
Ga1 Y C12 C17 -95.42(17)
C11 C12 C13 C9 0.2(2)
C17 C12 C13 C9 172.44(19)
Y C12 C13 C9 -67.99(13)
C11 C12 C13 C18 -175.77(18)
C17 C12 C13 C18 -3.5(3)
Y C12 C13 C18 116.04(19)
C11 C12 C13 Y 68.19(13)
C17 C12 C13 Y -119.6(2)
C10 C9 C13 C12 0.2(2)
C14 C9 C13 C12 -171.53(19)
Y C9 C13 C12 68.27(13)
C10 C9 C13 C18 176.12(19)
C14 C9 C13 C18 4.4(3)
Y C9 C13 C18 -115.8(2)
C10 C9 C13 Y -68.06(14)
C14 C9 C13 Y 120.2(2)
C9 Y C13 C12 -113.77(16)
C10 Y C13 C12 -76.59(12)
C11 Y C13 C12 -37.07(11)
Ga2 Y C13 C12 121.51(10)
Ga1 Y C13 C12 -60.13(14)
C12 Y C13 C9 113.77(16)
C10 Y C13 C9 37.17(11)
C11 Y C13 C9 76.69(12)
Ga2 Y C13 C9 -124.73(11)
Ga1 Y C13 C9 53.64(14)
C9 Y C13 C18 123.7(2)
C12 Y C13 C18 -122.6(2)
C10 Y C13 C18 160.8(2)
C11 Y C13 C18 -159.6(2)
Ga2 Y C13 C18 -1.06(17)
Ga1 Y C13 C18 177.31(13)
